data_7004906
loop_
_publ_author_name
'Delbridge, Ewan E.'
'Dugah, Divine T.'
'Nelson, Chassidy R.'
'Skelton, Brian W.'
'White, Allan H.'

_publ_section_title
;
 Synthesis, structure and oxidation of new ytterbium(II) bis(phenolate)
 compounds and their catalytic activity towards epsilon-caprolactone.
;
_journal_issue 1
_journal_name_full 'Dalton transactions (Cambridge, England : 2003)'
_journal_page_first 143
_journal_page_last 153
_journal_paper_doi 10.1039/b613409b
_journal_year 2007
_chemical_formula_moiety 'C39 H62 F3 N2 O6 Yb, C4 H10 O2'
_chemical_formula_sum 'C43 H72 F3 N2 O8 S Yb'
_chemical_formula_weight 1007.15
_space_group_IT_number 19
_symmetry_cell_setting orthorhombic
_symmetry_space_group_name_Hall 'P 2ac 2ab'
_symmetry_space_group_name_H-M 'P 21 21 21'
_cell_angle_alpha 90.00000
_cell_angle_beta 90.00000
_cell_angle_gamma 90.00000
_cell_formula_units_Z 4
_cell_length_a 11.1100(10)
_cell_length_b 14.063(2)
_cell_length_c 31.033(4)
_cell_measurement_reflns_used 6616
_cell_measurement_temperature 170
_cell_measurement_theta_max 33.38
_cell_measurement_theta_min 2.34
_cell_volume 4848.6(10)
_computing_cell_refinement 'Siemens SAINT (Siemens, 1995)'
_computing_data_collection 'Siemens SMART (Siemens, 1995)'
_computing_data_reduction 'xtal ADDREF SORTRF'
_computing_molecular_graphics xtal
_computing_publication_material 'xtal BONDLA CIFIO'
_computing_structure_refinement 'xtal CRYLSQ'
_computing_structure_solution xtal
_diffrn_ambient_temperature 170
_diffrn_measured_fraction_theta_full 1
_diffrn_measured_fraction_theta_max 1
_diffrn_measurement_device_type
;
Bruker SMART CCD diffractometer
;
_diffrn_measurement_method '\w scans'
_diffrn_radiation_detector 'CCD area detector'
_diffrn_radiation_monochromator graphite
_diffrn_radiation_source 'sealed tube'
_diffrn_radiation_type 'Mo K\a'
_diffrn_radiation_wavelength .71073
_diffrn_reflns_av_R_equivalents .031
_diffrn_reflns_av_sigmaI/netI .053
_diffrn_reflns_limit_h_max 16
_diffrn_reflns_limit_h_min -16
_diffrn_reflns_limit_k_max 21
_diffrn_reflns_limit_k_min -21
_diffrn_reflns_limit_l_max 43
_diffrn_reflns_limit_l_min -43
_diffrn_reflns_number 27152
_diffrn_reflns_theta_full 32.2
_diffrn_reflns_theta_max 32.21
_diffrn_reflns_theta_min 1.59
_diffrn_standards_decay_% 0
_diffrn_standards_number 0
_exptl_absorpt_coefficient_mu 2.032
_exptl_absorpt_correction_T_max 1
_exptl_absorpt_correction_T_min .74
_exptl_absorpt_correction_type multi-scan
_exptl_absorpt_process_details
;
SADABS; Sheldrick, 1996
;
_exptl_crystal_colour yellow
_exptl_crystal_density_diffrn 1.38
_exptl_crystal_density_method 'not measured'
_exptl_crystal_description prism
_exptl_crystal_F_000 2084
_exptl_crystal_size_max .45
_exptl_crystal_size_mid .18
_exptl_crystal_size_min .16
_refine_diff_density_max 2.379
_refine_diff_density_min -2.578
_refine_ls_abs_structure_details 'Flack xabs refined'
_refine_ls_abs_structure_Flack -.007(14)
_refine_ls_goodness_of_fit_all 1.318
_refine_ls_goodness_of_fit_ref 1.451
_refine_ls_hydrogen_treatment noref
_refine_ls_matrix_type full
_refine_ls_number_constraints 0
_refine_ls_number_parameters 538
_refine_ls_number_reflns 7777
_refine_ls_number_restraints 18
_refine_ls_R_factor_all .054
_refine_ls_R_factor_gt .058
_refine_ls_shift/su_max .013
_refine_ls_shift/su_mean .001
_refine_ls_structure_factor_coef F
_refine_ls_weighting_details
;
w=1/(sig^2(F) + .001F^2)
;
_refine_ls_weighting_scheme calc
_refine_ls_wR_factor_all .062
_refine_ls_wR_factor_ref .093
_reflns_d_resolution_high .667
_reflns_d_resolution_low 12.776
_reflns_Friedel_coverage .850
_reflns_limit_h_max 16
_reflns_limit_h_min 0
_reflns_limit_k_max 21
_reflns_limit_k_min 0
_reflns_limit_l_max 43
_reflns_limit_l_min 0
_reflns_number_gt 14028
_reflns_number_total 15915
_reflns_threshold_expression 'I > 2.00 sig(I )'
_cod_data_source_file b613409b.txt
_cod_data_source_block edbb
_cod_original_sg_symbol_Hall p_2ac_2ab
_cod_original_sg_symbol_H-M P_21_21_21
_cod_original_formula_sum 'C43 H72 F3 N2 O8 S1 Yb1'
_cod_database_code 7004906

loop_
_symmetry_equiv_pos_as_xyz
+x,+y,+z
1/2-x,-y,1/2+z
1/2+x,1/2-y,-z
-x,1/2+y,1/2-z

loop_
_atom_site_label
_atom_site_fract_x
_atom_site_fract_y
_atom_site_fract_z
_atom_site_U_iso_or_equiv
_atom_site_adp_type
_atom_site_calc_flag
_atom_site_calc_attached_atom
_atom_site_occupancy
_atom_site_disorder_assembly
_atom_site_disorder_group
Yb .19198(3) .57859(3) .294110(11) .02026(12) Uani ? ? 1.00000 ? ?
N1 .4119(5) .5742(6) .2951(2) .023(3) Uani ? ? 1.00000 ? ?
C10 .4535(7) .6057(7) .3392(3) .027(4) Uani ? ? 1.00000 ? ?
C11 .4231(7) .5427(6) .3772(3) .023(4) Uani ? ? 1.00000 ? ?
C12 .3017(8) .5220(5) .3883(2) .021(3) Uani ? ? 1.00000 ? ?
O12 .2154(4) .5432(5) .3591(2) .025(3) Uani ? ? 1.00000 ? ?
C13 .2789(7) .4780(6) .4286(3) .020(4) Uani ? ? 1.00000 ? ?
C131 .1496(7) .4579(7) .4429(3) .025(4) Uani ? ? 1.00000 ? ?
C132 .0875(8) .3871(8) .4126(3) .033(5) Uani ? ? 1.00000 ? ?
C133 .0769(9) .5507(8) .4445(4) .038(5) Uani ? ? 1.00000 ? ?
C134 .1444(8) .4144(11) .4887(3) .041(5) Uani ? ? 1.00000 ? ?
C14 .3757(8) .4574(6) .4550(3) .024(4) Uani ? ? 1.00000 ? ?
C15 .4957(8) .4768(7) .4446(3) .026(4) Uani ? ? 1.00000 ? ?
C151 .5973(8) .4531(7) .4763(3) .032(5) Uani ? ? 1.00000 ? ?
C152 .5782(15) .5170(16) .5178(6) .051(10) Uani ? ? .707(12) ? ?
C153 .5897(15) .3506(12) .4918(6) .044(9) Uani ? ? .707(12) ? ?
C154 .7196(13) .4723(15) .4596(6) .051(10) Uani ? ? .707(12) ? ?
C152' .568(3) .402(2) .5123(10) .026(6) Uiso ? ? .293(12) ? ?
C153' .695(4) .388(2) .4478(11) .037(7) Uiso ? ? .293(12) ? ?
C154' .666(3) .542(2) .4843(11) .034(7) Uiso ? ? .293(12) ? ?
C16 .5167(8) .5210(7) .4054(3) .027(4) Uani ? ? 1.00000 ? ?
C20 .4651(8) .6441(7) .2646(3) .026(4) Uani ? ? 1.00000 ? ?
C21 .4363(8) .6323(7) .2174(3) .027(4) Uani ? ? 1.00000 ? ?
C22 .3164(7) .6343(5) .2029(3) .023(3) Uani ? ? 1.00000 ? ?
O22 .2281(5) .6313(5) .2326(2) .028(3) Uani ? ? 1.00000 ? ?
C23 .2923(8) .6380(6) .1582(3) .026(4) Uani ? ? 1.00000 ? ?
C231 .1614(8) .6487(7) .1418(3) .027(4) Uani ? ? 1.00000 ? ?
C232 .1587(10) .6567(10) .0926(4) .045(6) Uani ? ? 1.00000 ? ?
C233 .1042(10) .7385(10) .1606(4) .048(7) Uani ? ? 1.00000 ? ?
C234 .0855(9) .5622(10) .1540(3) .042(6) Uani ? ? 1.00000 ? ?
C24 .3897(8) .6338(7) .1305(3) .026(4) Uani ? ? 1.00000 ? ?
C25 .5111(8) .6280(6) .1438(3) .026(4) Uani ? ? 1.00000 ? ?
C251 .6104(8) .6218(8) .1100(3) .034(5) Uani ? ? 1.00000 ? ?
C252 .7349(9) .6238(10) .1298(4) .045(6) Uani ? ? 1.00000 ? ?
C253 .6007(12) .7064(13) .0789(5) .063(9) Uani ? ? 1.00000 ? ?
C255 .5969(11) .5314(11) .0841(4) .050(7) Uani ? ? 1.00000 ? ?
C26 .5304(7) .6287(6) .1877(3) .025(4) Uani ? ? 1.00000 ? ?
C1 .4609(7) .4773(7) .2856(3) .029(4) Uani ? ? 1.00000 ? ?
C2 .3743(10) .3975(8) .2960(5) .025(5) Uani ? ? .707(12) ? ?
N3 .2545(6) .4139(6) .2742(3) .029(4) Uani ? ? 1.00000 ? ?
C31 .2593(13) .3978(11) .2290(4) .034(7) Uani ? ? .707(12) ? ?
C32 .1726(10) .3380(9) .2932(5) .030(6) Uani ? ? .707(12) ? ?
C2' .388(3) .424(3) .2557(10) .031(6) Uiso ? ? .293(12) ? ?
C31' .183(4) .380(3) .2324(12) .042(8) Uiso ? ? .293(12) ? ?
C32' .244(4) .348(3) .3060(13) .038(8) Uiso ? ? .293(12) ? ?
O101 .0055(6) .5030(6) .2729(3) .047(5) Uani ? ? 1.00000 ? ?
O102 -.0059(6) .6613(5) .2956(3) .044(4) Uani ? ? 1.00000 ? ?
O103 -.1625(6) .6006(8) .2468(3) .056(5) Uani ? ? 1.00000 ? ?
C101 -.1649(9) .5481(13) .3260(4) .064(9) Uani ? ? 1.00000 ? ?
S101 -.07549(18) .5820(2) .27971(7) .0311(10) Uani ? ? 1.00000 ? ?
F101 -.2364(7) .6190(10) .3371(3) .098(8) Uani ? ? 1.00000 ? ?
F102 -.0972(7) .5239(11) .3583(3) .120(9) Uani ? ? 1.00000 ? ?
F103 -.2339(7) .4730(8) .3158(4) .107(8) Uani ? ? 1.00000 ? ?
O201 .2206(6) .7371(5) .3176(2) .035(4) Uani ? ? 1.00000 ? ?
C202 .2047(12) .8184(7) .2892(5) .049(6) Uani ? ? 1.00000 ? ?
C203 .110(2) .879(2) .3199(9) .050(6) Uiso ? ? .50000 ? ?
C203' .206(3) .898(2) .3103(9) .060(7) Uiso ? ? .50000 ? ?
C204 .122(3) .857(2) .3594(11) .051(7) Uiso ? ? .50000 ? ?
C204' .164(4) .864(4) .3593(16) .089(15) Uiso ? ? .50000 ? ?
C205 .1888(18) .7648(10) .3606(4) .063(8) Uani ? ? 1.00000 ? ?
C01 .170(11) .654(12) .611(3) .34(4) Uiso ? ? .50000 ? ?
O02 .192(5) .681(4) .5681(17) .197(17) Uiso ? ? .50000 ? ?
C03 .305(8) .649(6) .556(3) .36(4) Uiso ? ? .50000 ? ?
C04 .372(7) .729(8) .5333(18) .25(5) Uiso ? ? .50000 ? ?
O05 .310(5) .754(7) .496(2) .36(4) Uiso ? ? .50000 ? ?
C06 .389(5) .759(4) .4627(16) .114(17) Uiso ? ? .50000 ? ?
C01' .110(5) .657(6) .636(2) .207(18) Uiso ? ? .50000 ? ?
O02' .163(4) .699(4) .6014(17) .20(2) Uiso ? ? .50000 ? ?
C03' .293(4) .678(3) .6011(13) .132(19) Uiso ? ? .50000 ? ?
C04' .354(4) .734(3) .5641(14) .13(2) Uiso ? ? .50000 ? ?
O05' .315(6) .696(4) .5237(14) .21(2) Uiso ? ? .50000 ? ?
C06' .382(6) .743(5) .4888(16) .14(2) Uiso ? ? .50000 ? ?
H10a .41886 .66632 .34456 .03400 Uiso ? ? 1.00000 ? ?
H10b .53861 .61139 .33812 .03400 Uiso ? ? 1.00000 ? ?
H132a .00761 .37600 .42227 .05000 Uiso ? ? 1.00000 ? ?
H132b .13090 .32889 .41251 .05000 Uiso ? ? 1.00000 ? ?
H132c .08560 .41256 .38426 .05000 Uiso ? ? 1.00000 ? ?
H133a -.00312 .53729 .45343 .05800 Uiso ? ? 1.00000 ? ?
H133b .07557 .57884 .41667 .05800 Uiso ? ? 1.00000 ? ?
H133c .11322 .59332 .46436 .05800 Uiso ? ? 1.00000 ? ?
H134a .06289 .40300 .49636 .06200 Uiso ? ? 1.00000 ? ?
H134b .17943 .45734 .50869 .06200 Uiso ? ? 1.00000 ? ?
H134c .18763 .35613 .48903 .06200 Uiso ? ? 1.00000 ? ?
H14 .35968 .42821 .48202 .03000 Uiso ? ? 1.00000 ? ?
H152a .63989 .50380 .53814 .08100 Uiso ? ? .707(12) ? ?
H152b .50201 .50302 .53024 .08100 Uiso ? ? .707(12) ? ?
H152c .58108 .58213 .50993 .08100 Uiso ? ? .707(12) ? ?
H153a .65381 .33843 .51134 .06600 Uiso ? ? .707(12) ? ?
H153b .59581 .30892 .46788 .06600 Uiso ? ? .707(12) ? ?
H153c .51500 .34083 .50599 .06600 Uiso ? ? .707(12) ? ?
H154a .77743 .45601 .48088 .08200 Uiso ? ? .707(12) ? ?
H154b .72675 .53800 .45279 .08200 Uiso ? ? .707(12) ? ?
H154c .73313 .43556 .43439 .08200 Uiso ? ? .707(12) ? ?
H152'a .63834 .39244 .52913 .03900 Uiso ? ? .293(12) ? ?
H152'b .53512 .34280 .50408 .03900 Uiso ? ? .293(12) ? ?
H152'c .51054 .43686 .52867 .03900 Uiso ? ? .293(12) ? ?
H153'a .76093 .37027 .46570 .05500 Uiso ? ? .293(12) ? ?
H153'b .72359 .42364 .42404 .05500 Uiso ? ? .293(12) ? ?
H153'c .65608 .33186 .43765 .05500 Uiso ? ? .293(12) ? ?
H154'a .73021 .52870 .50379 .05000 Uiso ? ? .293(12) ? ?
H154'b .61479 .58843 .49611 .05000 Uiso ? ? .293(12) ? ?
H154'c .69894 .56403 .45778 .05000 Uiso ? ? .293(12) ? ?
H16 .59691 .53673 .39749 .03400 Uiso ? ? 1.00000 ? ?
H20a .55015 .64065 .26751 .03200 Uiso ? ? 1.00000 ? ?
H20b .43824 .70552 .27296 .03200 Uiso ? ? 1.00000 ? ?
H232a .07776 .66315 .08311 .06800 Uiso ? ? 1.00000 ? ?
H232b .19281 .60095 .08025 .06800 Uiso ? ? 1.00000 ? ?
H232c .20378 .71064 .08378 .06800 Uiso ? ? 1.00000 ? ?
H233a .02401 .74438 .15030 .07300 Uiso ? ? 1.00000 ? ?
H233b .14954 .79255 .15200 .07300 Uiso ? ? 1.00000 ? ?
H233c .10354 .73433 .19114 .07300 Uiso ? ? 1.00000 ? ?
H234a .00573 .57040 .14365 .06100 Uiso ? ? 1.00000 ? ?
H234b .08397 .55578 .18452 .06100 Uiso ? ? 1.00000 ? ?
H234c .11955 .50666 .14161 .06100 Uiso ? ? 1.00000 ? ?
H24 .37384 .63504 .10041 .03300 Uiso ? ? 1.00000 ? ?
H252a .79365 .61977 .10763 .07000 Uiso ? ? 1.00000 ? ?
H252b .74375 .57136 .14885 .07000 Uiso ? ? 1.00000 ? ?
H252c .74537 .68139 .14532 .07000 Uiso ? ? 1.00000 ? ?
H253a .66265 .70213 .05790 .09200 Uiso ? ? 1.00000 ? ?
H253b .60884 .76397 .09454 .09200 Uiso ? ? 1.00000 ? ?
H253c .52448 .70494 .06502 .09200 Uiso ? ? 1.00000 ? ?
H255a .65897 .52809 .06307 .07700 Uiso ? ? 1.00000 ? ?
H255b .52077 .53130 .07006 .07700 Uiso ? ? 1.00000 ? ?
H255c .60220 .47800 .10270 .07700 Uiso ? ? 1.00000 ? ?
H26 .61077 .62658 .19805 .03100 Uiso ? ? 1.00000 ? ?
H1a .53208 .46840 .30207 .03700 Uiso ? ? .707(12) ? ?
H1b .47995 .47419 .25577 .03700 Uiso ? ? .707(12) ? ?
H2a .36254 .39485 .32634 .03400 Uiso ? ? .707(12) ? ?
H2b .40714 .33903 .28629 .03400 Uiso ? ? .707(12) ? ?
H31a .18220 .40903 .21679 .05300 Uiso ? ? .707(12) ? ?
H31b .28273 .33398 .22365 .05300 Uiso ? ? .707(12) ? ?
H31c .31626 .43986 .21638 .05300 Uiso ? ? .707(12) ? ?
H32a .09460 .34355 .28095 .04600 Uiso ? ? .707(12) ? ?
H32b .16776 .34603 .32352 .04600 Uiso ? ? .707(12) ? ?
H32c .20459 .27686 .28688 .04600 Uiso ? ? .707(12) ? ?
H1'a .46614 .44281 .31183 .03700 Uiso ? ? .293(12) ? ?
H1'b .53907 .48425 .27356 .03700 Uiso ? ? .293(12) ? ?
H2'a .42122 .36202 .25195 .03900 Uiso ? ? .293(12) ? ?
H2'b .38519 .45550 .22875 .03900 Uiso ? ? .293(12) ? ?
H31'a .10034 .37182 .23953 .06200 Uiso ? ? .293(12) ? ?
H31'b .21538 .32179 .22254 .06200 Uiso ? ? .293(12) ? ?
H31'c .19024 .42706 .21061 .06200 Uiso ? ? .293(12) ? ?
H32'a .16333 .34538 .31560 .05700 Uiso ? ? .293(12) ? ?
H32'b .29548 .36450 .32922 .05700 Uiso ? ? .293(12) ? ?
H32'c .26716 .28737 .29495 .05700 Uiso ? ? .293(12) ? ?
H202a .17032 .80112 .26231 .06000 Uiso ? ? .50000 ? ?
H202b .27782 .85178 .28447 .06000 Uiso ? ? .50000 ? ?
H203a .03004 .86500 .31092 .06000 Uiso ? ? .50000 ? ?
H203b .12529 .94474 .31642 .06000 Uiso ? ? .50000 ? ?
H204a .04514 .84900 .37296 .07800 Uiso ? ? .50000 ? ?
H204b .16597 .90416 .37468 .07800 Uiso ? ? .50000 ? ?
H205a .26005 .77195 .37724 .08100 Uiso ? ? .50000 ? ?
H205b .13960 .71688 .37313 .08100 Uiso ? ? .50000 ? ?
H202'a .12967 .81246 .27480 .06100 Uiso ? ? .50000 ? ?
H202'b .26801 .81885 .26865 .06100 Uiso ? ? .50000 ? ?
H205'a .25376 .75252 .37976 .07900 Uiso ? ? .50000 ? ?
H205'b .11960 .73087 .36996 .07900 Uiso ? ? .50000 ? ?
H203'a .15091 .94266 .29836 .07500 Uiso ? ? .50000 ? ?
H203'b .28444 .92537 .31071 .07500 Uiso ? ? .50000 ? ?
H204'a .08069 .87599 .36278 .10700 Uiso ? ? .50000 ? ?
H204'b .20884 .89741 .38009 .10700 Uiso ? ? .50000 ? ?
H01a .09340 .67507 .61954 .20900 Uiso ? ? .50000 ? ?
H01b .23051 .67590 .62900 .20900 Uiso ? ? .50000 ? ?
H01c .16967 .58434 .61160 .20900 Uiso ? ? .50000 ? ?
H03a .29211 .59664 .53542 .42300 Uiso ? ? .50000 ? ?
H03b .34712 .62669 .57930 .42300 Uiso ? ? .50000 ? ?
H04a .44930 .70586 .52543 .22500 Uiso ? ? .50000 ? ?
H04b .37689 .78023 .55173 .22500 Uiso ? ? .50000 ? ?
H06a .34733 .77701 .43686 .14800 Uiso ? ? .50000 ? ?
H06b .42534 .69858 .45821 .14800 Uiso ? ? .50000 ? ?
H06c .44887 .80479 .46878 .14800 Uiso ? ? .50000 ? ?
H01'a .02648 .66999 .63606 .31200 Uiso ? ? .50000 ? ?
H01'b .14533 .68117 .66181 .31200 Uiso ? ? .50000 ? ?
H01'c .12239 .58986 .63499 .31200 Uiso ? ? .50000 ? ?
H03'a .30535 .61188 .59718 .16600 Uiso ? ? .50000 ? ?
H03'b .32681 .69725 .62790 .16600 Uiso ? ? .50000 ? ?
H04'a .43893 .72742 .56605 .15700 Uiso ? ? .50000 ? ?
H04'b .33290 .79920 .56580 .15700 Uiso ? ? .50000 ? ?
H06'a .35619 .71871 .46180 .21800 Uiso ? ? .50000 ? ?
H06'b .46564 .73096 .49234 .21800 Uiso ? ? .50000 ? ?
H06'c .36824 .80979 .48967 .21800 Uiso ? ? .50000 ? ?

loop_
_atom_site_aniso_label
_atom_site_aniso_U_11
_atom_site_aniso_U_22
_atom_site_aniso_U_33
_atom_site_aniso_U_12
_atom_site_aniso_U_13
_atom_site_aniso_U_23
Yb .01264(10) .02841(13) .01972(13) .00114(15) .00094(14) .00466(15)
N1 .021(3) .034(3) .015(3) -.005(3) .004(3) .007(4)
C10 .014(3) .042(5) .026(4) -.015(3) -.003(3) .006(3)
C11 .019(3) .027(4) .023(4) -.002(3) -.001(3) .006(3)
C12 .016(3) .030(3) .016(3) .002(3) -.003(3) -.001(3)
O12 .006(2) .049(4) .022(3) -.003(2) .0009(18) -.002(3)
C13 .015(3) .025(4) .021(4) -.003(2) -.000(2) .001(3)
C131 .016(3) .035(4) .024(4) .001(3) .003(3) .004(3)
C132 .013(3) .048(5) .039(5) -.010(3) .001(3) -.001(4)
C133 .025(4) .044(6) .045(6) .004(4) .010(4) -.004(4)
C134 .020(4) .076(8) .028(5) -.006(5) .002(3) .014(6)
C14 .021(4) .031(4) .018(4) -.003(3) -.001(3) .008(3)
C15 .016(3) .039(5) .023(4) -.005(3) -.003(3) .001(3)
C151 .026(4) .034(4) .037(5) -.002(3) -.011(4) .009(4)
C152 .028(7) .082(14) .043(10) .003(8) -.010(7) -.008(9)
C153 .036(8) .038(8) .057(11) .003(6) -.015(7) .010(7)
C154 .024(7) .089(14) .040(9) -.003(7) -.009(6) .023(9)
C16 .019(4) .037(5) .026(4) .001(3) -.002(3) .006(3)
C20 .020(4) .033(4) .024(4) -.006(3) -.001(3) .008(3)
C21 .026(4) .033(4) .021(4) .001(3) .002(3) .007(3)
C22 .018(3) .027(3) .024(4) .000(3) .001(4) .005(3)
O22 .017(2) .047(4) .019(3) .008(2) .005(2) .012(3)
C23 .024(4) .024(3) .030(4) .005(3) .002(3) .005(3)
C231 .024(4) .039(5) .018(4) .005(3) -.004(3) .004(3)
C232 .030(5) .076(8) .027(5) .010(5) -.002(4) .007(5)
C233 .034(5) .063(8) .047(7) .028(5) -.003(5) .004(6)
C234 .021(4) .068(8) .036(5) -.002(5) -.007(4) .007(5)
C24 .023(4) .034(4) .022(4) .006(3) .003(3) .004(3)
C25 .018(4) .027(4) .032(5) .005(3) .005(3) .004(3)
C251 .019(4) .059(6) .024(5) -.001(4) .006(3) -.002(4)
C252 .018(4) .085(9) .033(6) -.001(5) .006(4) -.010(6)
C253 .044(7) .097(12) .047(8) -.000(7) .019(6) .025(7)
C255 .032(6) .071(9) .048(7) -.001(5) .007(5) -.023(6)
C26 .015(3) .031(4) .031(4) -.000(3) .005(3) .004(3)
C1 .016(3) .036(4) .036(6) .006(3) .006(3) .003(4)
C2 .020(5) .026(5) .029(6) .002(4) -.000(5) -.001(5)
N3 .023(3) .033(4) .032(4) -.001(3) -.003(3) .002(4)
C31 .036(7) .043(8) .023(7) .012(6) -.005(5) -.000(5)
C32 .020(5) .041(6) .028(6) -.007(4) -.000(5) .008(6)
O101 .016(3) .038(4) .086(6) .003(3) -.003(3) -.005(4)
O102 .022(3) .040(4) .071(5) .002(3) -.002(4) -.006(5)
O103 .020(3) .098(8) .050(5) .002(4) -.014(3) .012(5)
C101 .017(4) .126(15) .048(7) .007(6) .004(4) .031(8)
S101 .0172(8) .0393(11) .0367(11) .0022(10) -.0020(7) .0057(11)
F101 .032(4) .186(13) .075(6) .018(6) .024(4) -.010(7)
F102 .032(4) .265(17) .063(6) .001(6) -.003(4) .083(8)
F103 .029(4) .116(8) .174(12) -.016(5) -.003(5) .085(8)
O201 .035(4) .029(3) .041(4) .002(3) -.004(3) .002(3)
C202 .052(7) .029(4) .065(8) .008(5) -.009(7) .012(5)
C205 .085(10) .052(7) .052(7) .021(9) .000(9) -.011(6)

loop_
_atom_type_symbol
_atom_type_description
_atom_type_oxidation_number
_atom_type_number_in_cell
_atom_type_scat_dispersion_real
_atom_type_scat_dispersion_imag
_atom_type_scat_source
C ? 0 172 .002 .002 'Int Tables Vol IV Tables 2.2B and 2.3.1'
H ? 0 288 0 0 'Int Tables Vol IV Tables 2.2B and 2.3.1'
F ? 0 12 .014 .01 'Int Tables Vol IV Tables 2.2B and 2.3.1'
N ? 0 8 .004 .003 'Int Tables Vol IV Tables 2.2B and 2.3.1'
O ? 0 32 .008 .006 'Int Tables Vol IV Tables 2.2B and 2.3.1'
S ? 0 4 .11 .124 'Int Tables Vol IV Tables 2.2B and 2.3.1'
Yb ? 0 4 -.884 5.548 'Int Tables Vol IV Tables 2.2B and 2.3.1'

loop_
_geom_angle_atom_site_label_1
_geom_angle_atom_site_label_2
_geom_angle_atom_site_label_3
_geom_angle_site_symmetry_1
_geom_angle_site_symmetry_2
_geom_angle_site_symmetry_3
_geom_angle
_geom_angle_publ_flag
N1 Yb O12 . . . 81.8(2) ?
N1 Yb O22 . . . 80.2(2) ?
N1 Yb N3 . . . 72.7(3) ?
N1 Yb O101 . . . 148.0(3) ?
N1 Yb O102 . . . 153.5(3) ?
N1 Yb O201 . . . 83.4(3) ?
O12 Yb O22 . . . 160.4(2) ?
O12 Yb N3 . . . 89.0(3) ?
O12 Yb O101 . . . 105.3(3) ?
O12 Yb O102 . . . 101.7(3) ?
O12 Yb O201 . . . 84.9(3) ?
O22 Yb N3 . . . 92.9(3) ?
O22 Yb O101 . . . 94.1(3) ?
O22 Yb O102 . . . 91.2(3) ?
O22 Yb O201 . . . 85.5(3) ?
N3 Yb O101 . . . 76.3(2) ?
N3 Yb O102 . . . 133.2(2) ?
N3 Yb O201 . . . 155.9(2) ?
O101 Yb O102 . . . 56.9(3) ?
O101 Yb O201 . . . 127.8(3) ?
O102 Yb O201 . . . 70.9(2) ?
Yb N1 C10 . . . 108.1(5) ?
Yb N1 C20 . . . 111.9(5) ?
Yb N1 C1 . . . 112.6(5) ?
C10 N1 C20 . . . 105.2(7) ?
C10 N1 C1 . . . 109.6(7) ?
C20 N1 C1 . . . 109.3(7) ?
N1 C10 C11 . . . 117.8(7) ?
N1 C10 H10a . . . 107.3 ?
N1 C10 H10b . . . 107.3 ?
C11 C10 H10a . . . 107.4 ?
C11 C10 H10b . . . 107.4 ?
H10a C10 H10b . . . 109.5 ?
C10 C11 C12 . . . 121.3(7) ?
C10 C11 C16 . . . 116.8(7) ?
C12 C11 C16 . . . 120.7(8) ?
C11 C12 O12 . . . 117.6(7) ?
C11 C12 C13 . . . 118.2(7) ?
O12 C12 C13 . . . 124.1(7) ?
Yb O12 C12 . . . 141.9(5) ?
C12 C13 C131 . . . 120.3(7) ?
C12 C13 C14 . . . 118.4(7) ?
C131 C13 C14 . . . 121.3(7) ?
C13 C131 C132 . . . 111.4(7) ?
C13 C131 C133 . . . 110.3(8) ?
C13 C131 C134 . . . 112.0(7) ?
C132 C131 C133 . . . 109.5(8) ?
C132 C131 C134 . . . 106.8(8) ?
C133 C131 C134 . . . 106.7(8) ?
C131 C132 H132a . . . 109.5 ?
C131 C132 H132b . . . 109.5 ?
C131 C132 H132c . . . 109.5 ?
H132a C132 H132b . . . 109.5 ?
H132a C132 H132c . . . 109.5 ?
H132b C132 H132c . . . 109.4 ?
C131 C133 H133a . . . 109.5 ?
C131 C133 H133b . . . 109.4 ?
C131 C133 H133c . . . 109.5 ?
H133a C133 H133b . . . 109.5 ?
H133a C133 H133c . . . 109.5 ?
H133b C133 H133c . . . 109.5 ?
C131 C134 H134a . . . 109.5 ?
C131 C134 H134b . . . 109.5 ?
C131 C134 H134c . . . 109.5 ?
H134a C134 H134b . . . 109.5 ?
H134a C134 H134c . . . 109.5 ?
H134b C134 H134c . . . 109.5 ?
C13 C14 C15 . . . 124.2(8) ?
C13 C14 H14 . . . 117.9 ?
C15 C14 H14 . . . 117.9 ?
C14 C15 C151 . . . 120.7(8) ?
C14 C15 C16 . . . 116.8(8) ?
C151 C15 C16 . . . 122.5(8) ?
C15 C151 C152 . . . 107.4(9) ?
C15 C151 C153 . . . 111.6(10) ?
C15 C151 C154 . . . 114.3(10) ?
C15 C151 C152' . . . 117.6(15) ?
C15 C151 C153' . . . 105.0(15) ?
C15 C151 C154' . . . 107.8(15) ?
C152 C151 C153 . . . 105.7(12) ?
C152 C151 C154 . . . 107.7(11) ?
C153 C151 C154 . . . 109.6(12) ?
C151 C152 H152a . . . 109.5 ?
C151 C152 H152b . . . 109.4 ?
C151 C152 H152c . . . 109.5 ?
H152a C152 H152b . . . 109.4 ?
H152a C152 H152c . . . 110 ?
H152b C152 H152c . . . 109(2) ?
C151 C153 H153a . . . 109.4 ?
C151 C153 H153b . . . 109.4 ?
C151 C153 H153c . . . 109.4 ?
H153a C153 H153b . . . 109.5 ?
H153a C153 H153c . . . 109.5 ?
H153b C153 H153c . . . 109.6 ?
C151 C154 H154a . . . 109.5 ?
C151 C154 H154b . . . 109.4 ?
C151 C154 H154c . . . 109.5 ?
H154a C154 H154b . . . 109.4 ?
H154a C154 H154c . . . 109.5 ?
H154b C154 H154c . . . 109.5 ?
C151 C152' H152'a . . . 109 ?
C151 C152' H152'b . . . 109 ?
C151 C152' H152'c . . . 109 ?
H152'a C152' H152'b . . . 109 ?
H152'a C152' H152'c . . . 110 ?
H152'b C152' H152'c . . . 110 ?
C151 C153' H153'a . . . 109 ?
C151 C153' H153'b . . . 109 ?
C151 C153' H153'c . . . 109 ?
H153'a C153' H153'b . . . 110 ?
H153'a C153' H153'c . . . 110 ?
H153'b C153' H153'c . . . 110 ?
C151 C154' H154'a . . . 109 ?
C151 C154' H154'b . . . 110 ?
C151 C154' H154'c . . . 109 ?
H154'a C154' H154'b . . . 110 ?
H154'a C154' H154'c . . . 109 ?
H154'b C154' H154'c . . . 109 ?
C11 C16 C15 . . . 121.6(8) ?
C11 C16 H16 . . . 119.2 ?
C15 C16 H16 . . . 119.2 ?
N1 C20 C21 . . . 117.5(7) ?
N1 C20 H20a . . . 107.4 ?
N1 C20 H20b . . . 107.5 ?
C21 C20 H20a . . . 107.4 ?
C21 C20 H20b . . . 107.4 ?
H20a C20 H20b . . . 109.5 ?
C20 C21 C22 . . . 120.7(8) ?
C20 C21 C26 . . . 119.2(8) ?
C22 C21 C26 . . . 119.8(8) ?
C21 C22 O22 . . . 118.0(7) ?
C21 C22 C23 . . . 119.7(8) ?
O22 C22 C23 . . . 122.3(7) ?
Yb O22 C22 . . . 141.0(5) ?
C22 C23 C231 . . . 120.3(8) ?
C22 C23 C24 . . . 117.4(8) ?
C231 C23 C24 . . . 122.3(8) ?
C23 C231 C232 . . . 110.7(7) ?
C23 C231 C233 . . . 110.2(8) ?
C23 C231 C234 . . . 111.0(8) ?
C232 C231 C233 . . . 108.2(9) ?
C232 C231 C234 . . . 107.2(8) ?
C233 C231 C234 . . . 109.5(8) ?
C231 C232 H232a . . . 109.5 ?
C231 C232 H232b . . . 109.4 ?
C231 C232 H232c . . . 109.5 ?
H232a C232 H232b . . . 109.4 ?
H232a C232 H232c . . . 109.5 ?
H232b C232 H232c . . . 109.4 ?
C231 C233 H233a . . . 109.5 ?
C231 C233 H233b . . . 109.5 ?
C231 C233 H233c . . . 109.5 ?
H233a C233 H233b . . . 109.4 ?
H233a C233 H233c . . . 109.5 ?
H233b C233 H233c . . . 109.5 ?
C231 C234 H234a . . . 109.5 ?
C231 C234 H234b . . . 109.4 ?
C231 C234 H234c . . . 109.5 ?
H234a C234 H234b . . . 109.4 ?
H234a C234 H234c . . . 109.5 ?
H234b C234 H234c . . . 109.5 ?
C23 C24 C25 . . . 124.5(8) ?
C23 C24 H24 . . . 117.7 ?
C25 C24 H24 . . . 117.8 ?
C24 C25 C251 . . . 119.4(8) ?
C24 C25 C26 . . . 116.0(8) ?
C251 C25 C26 . . . 124.6(8) ?
C25 C251 C252 . . . 112.4(8) ?
C25 C251 C253 . . . 109.7(9) ?
C25 C251 C255 . . . 110.1(9) ?
C252 C251 C253 . . . 107.7(10) ?
C252 C251 C255 . . . 108.8(10) ?
C253 C251 C255 . . . 108.0(10) ?
C251 C252 H252a . . . 109.5 ?
C251 C252 H252b . . . 109.4 ?
C251 C252 H252c . . . 109.5 ?
H252a C252 H252b . . . 109.4 ?
H252a C252 H252c . . . 109.5 ?
H252b C252 H252c . . . 109.5 ?
C251 C253 H253a . . . 109.4 ?
C251 C253 H253b . . . 109.5 ?
C251 C253 H253c . . . 109.3 ?
H253a C253 H253b . . . 109.6 ?
H253a C253 H253c . . . 109.5 ?
H253b C253 H253c . . . 109.6 ?
C251 C255 H255a . . . 109.5 ?
C251 C255 H255b . . . 109.4 ?
C251 C255 H255c . . . 109.5 ?
H255a C255 H255b . . . 109.4 ?
H255a C255 H255c . . . 109.5 ?
H255b C255 H255c . . . 109.5 ?
C21 C26 C25 . . . 122.5(8) ?
C21 C26 H26 . . . 118.7 ?
C25 C26 H26 . . . 118.8 ?
N1 C1 C2 . . . 113.6(7) ?
N1 C1 C2' . . . 113.4(16) ?
N1 C1 H1a . . . 108.4 ?
N1 C1 H1b . . . 108.4 ?
N1 C1 H1'a . . . 108.5 ?
N1 C1 H1'b . . . 108.4 ?
C2 C1 H1a . . . 108.5 ?
C2 C1 H1b . . . 108.4 ?
C2' C1 H1'a . . . 108.6 ?
C2' C1 H1'b . . . 108.4 ?
H1a C1 H1b . . . 109.5 ?
H1'a C1 H1'b . . . 109.5 ?
C1 C2 N3 . . . 110.6(9) ?
C1 C2 H2a . . . 109.2 ?
C1 C2 H2b . . . 109.3 ?
N3 C2 H2a . . . 109.1 ?
N3 C2 H2b . . . 109.2 ?
H2a C2 H2b . . . 109.4 ?
Yb N3 C2 . . . 106.0(6) ?
Yb N3 C31 . . . 113.7(8) ?
Yb N3 C32 . . . 113.0(6) ?
Yb N3 C2' . . . 105.5(15) ?
Yb N3 C31' . . . 109.7(15) ?
Yb N3 C32' . . . 115.6(17) ?
C2 N3 C31 . . . 112.6(9) ?
C2 N3 C32 . . . 104.3(8) ?
C31 N3 C32 . . . 107.0(10) ?
C2' N3 C31' . . . 101(2) ?
C2' N3 C32' . . . 113(2) ?
C31' N3 C32' . . . 110(2) ?
N3 C31 H31a . . . 109.5 ?
N3 C31 H31b . . . 109.4 ?
N3 C31 H31c . . . 109.4 ?
H31a C31 H31b . . . 109.6 ?
H31a C31 H31c . . . 109.5 ?
H31b C31 H31c . . . 109.5 ?
N3 C32 H32a . . . 109.5 ?
N3 C32 H32b . . . 109.5 ?
N3 C32 H32c . . . 109.4 ?
H32a C32 H32b . . . 109.5 ?
H32a C32 H32c . . . 109.5 ?
H32b C32 H32c . . . 109.5 ?
C1 C2' N3 . . . 110(2) ?
C1 C2' H2'a . . . 110 ?
C1 C2' H2'b . . . 110 ?
N3 C2' H2'a . . . 109 ?
N3 C2' H2'b . . . 109 ?
H2'a C2' H2'b . . . 109 ?
N3 C31' H31'a . . . 109 ?
N3 C31' H31'b . . . 109 ?
N3 C31' H31'c . . . 109 ?
H31'a C31' H31'b . . . 110 ?
H31'a C31' H31'c . . . 110 ?
H31'b C31' H31'c . . . 110 ?
N3 C32' H32'a . . . 109 ?
N3 C32' H32'b . . . 110 ?
N3 C32' H32'c . . . 109 ?
H32'a C32' H32'b . . . 110 ?
H32'a C32' H32'c . . . 109 ?
H32'b C32' H32'c . . . 110 ?
Yb O101 S101 . . . 99.0(4) ?
Yb O102 S101 . . . 96.1(4) ?
S101 C101 F101 . . . 109.8(12) ?
S101 C101 F102 . . . 111.4(8) ?
S101 C101 F103 . . . 109.4(10) ?
F101 C101 F102 . . . 110.1(13) ?
F101 C101 F103 . . . 108.1(9) ?
F102 C101 F103 . . . 107.9(15) ?
O101 S101 O102 . . . 108.0(4) ?
O101 S101 O103 . . . 117.2(6) ?
O101 S101 C101 . . . 104.8(7) ?
O102 S101 O103 . . . 117.7(6) ?
O102 S101 C101 . . . 103.1(7) ?
O103 S101 C101 . . . 104.1(5) ?
Yb O201 C202 . . . 122.6(6) ?
Yb O201 C205 . . . 120.6(7) ?
C202 O201 C205 . . . 108.6(9) ?
O201 C202 C203 . . . 97.7(12) ?
O201 C202 C203' . . . 112.0(16) ?
O201 C202 H202a . . . 112.3 ?
O201 C202 H202b . . . 112.3 ?
O201 C202 H202'a . . . 108.8 ?
O201 C202 H202'b . . . 108.8 ?
C203 C202 H202a . . . 112.4 ?
C203 C202 H202b . . . 112.4 ?
C203' C202 H202'a . . . 109.0 ?
C203' C202 H202'b . . . 108.8 ?
H202a C202 H202b . . . 109.4 ?
H202'a C202 H202'b . . . 109.4(14) ?
C202 C203 C204 . . . 111(2) ?
C202 C203 H203a . . . 109 ?
C202 C203 H203b . . . 109 ?
C204 C203 H203a . . . 109 ?
C204 C203 H203b . . . 109 ?
H203a C203 H203b . . . 109 ?
C202 C203' C204' . . . 102(2) ?
C202 C203' H203'a . . . 111 ?
C202 C203' H203'b . . . 112 ?
C204' C203' H203'a . . . 111 ?
C204' C203' H203'b . . . 111 ?
H203'a C203' H203'b . . . 110 ?
C203 C204 C205 . . . 107(3) ?
C203 C204 H204a . . . 111 ?
C203 C204 H204b . . . 111 ?
C205 C204 H204a . . . 110 ?
C205 C204 H204b . . . 110 ?
H204a C204 H204b . . . 109 ?
H204'a C204 H204'b . . . 108 ?
C203' C204' C205 . . . 105(3) ?
C203' C204' H204'a . . . 109 ?
C203' C204' H204'b . . . 109 ?
C205 C204' H204'a . . . 111 ?
C205 C204' H204'b . . . 112 ?
H204'a C204' H204'b . . . 110 ?
O201 C205 C204 . . . 109.6(16) ?
O201 C205 C204' . . . 107(2) ?
O201 C205 H205a . . . 109.3 ?
O201 C205 H205b . . . 109.2 ?
O201 C205 H205'a . . . 110.3 ?
O201 C205 H205'b . . . 110.3 ?
C204 C205 H205a . . . 109.7 ?
C204 C205 H205b . . . 110 ?
C204' C205 H205'a . . . 110 ?
C204' C205 H205'b . . . 110 ?
H205a C205 H205b . . . 109.4 ?
H205'a C205 H205'b . . . 109.4 ?
O02 C01 H01a . . . 110 ?
O02 C01 H01b . . . 110 ?
O02 C01 H01c . . . 107 ?
H01a C01 H01b . . . 113 ?
H01a C01 H01c . . . 108 ?
H01b C01 H01c . . . 109 ?
C01 O02 C03 . . . 109(7) ?
O02 C03 C04 . . . 109(6) ?
O02 C03 H03a . . . 107 ?
O02 C03 H03b . . . 111 ?
C04 C03 H03a . . . 109 ?
C04 C03 H03b . . . 112 ?
H03a C03 H03b . . . 109 ?
C03 C04 O05 . . . 109(7) ?
C03 C04 H04a . . . 108 ?
C03 C04 H04b . . . 109 ?
O05 C04 H04a . . . 109 ?
O05 C04 H04b . . . 111 ?
H04a C04 H04b . . . 112 ?
C04 O05 C06 . . . 109(5) ?
O05 C06 H06a . . . 110 ?
O05 C06 H06b . . . 110 ?
O05 C06 H06c . . . 110 ?
H06a C06 H06b . . . 109 ?
H06a C06 H06c . . . 109 ?
H06b C06 H06c . . . 110 ?
H01'a C01' H01'b . . . 110 ?
H01'a C01' H01'c . . . 110 ?
H01'b C01' H01'c . . . 109 ?
C01' O02' C03' . . . 110(5) ?
O02' C03' C04' . . . 109(4) ?
O02' C03' H03'a . . . 110 ?
O02' C03' H03'b . . . 109 ?
C04' C03' H03'a . . . 110 ?
C04' C03' H03'b . . . 109 ?
H03'a C03' H03'b . . . 109 ?
C03' C04' O05' . . . 110(4) ?
C03' C04' H04'a . . . 110 ?
C03' C04' H04'b . . . 110 ?
O05' C04' H04'a . . . 109 ?
O05' C04' H04'b . . . 109 ?
H04'a C04' H04'b . . . 109 ?
C04' O05' C06' . . . 109(5) ?
O05' C06' H06'a . . . 109 ?
O05' C06' H06'b . . . 109 ?
O05' C06' H06'c . . . 110 ?
H06'a C06' H06'b . . . 110 ?
H06'a C06' H06'c . . . 109 ?
H06'b C06' H06'c . . . 110 ?

loop_
_geom_bond_atom_site_label_1
_geom_bond_atom_site_label_2
_geom_bond_site_symmetry_1
_geom_bond_site_symmetry_2
_geom_bond_distance
_geom_bond_publ_flag
Yb N1 . . 2.444(6) ?
Yb O12 . . 2.092(6) ?
Yb O22 . . 2.087(6) ?
Yb N3 . . 2.495(9) ?
Yb O101 . . 2.419(7) ?
Yb O102 . . 2.487(7) ?
Yb O201 . . 2.366(7) ?
N1 C10 . . 1.509(12) ?
N1 C20 . . 1.489(12) ?
N1 C1 . . 1.498(12) ?
C10 C11 . . 1.514(12) ?
C10 H10a . . .950 ?
C10 H10b . . .950 ?
C11 C12 . . 1.422(12) ?
C11 C16 . . 1.391(12) ?
C12 O12 . . 1.354(10) ?
C12 C13 . . 1.416(11) ?
C13 C131 . . 1.530(11) ?
C13 C14 . . 1.384(11) ?
C131 C132 . . 1.534(14) ?
C131 C133 . . 1.535(14) ?
C131 C134 . . 1.547(14) ?
C132 H132a . . .950 ?
C132 H132b . . .950 ?
C132 H132c . . .950 ?
C133 H133a . . .950 ?
C133 H133b . . .950 ?
C133 H133c . . .950 ?
C134 H134a . . .950 ?
C134 H134b . . .950 ?
C134 H134c . . .950 ?
C14 C15 . . 1.399(12) ?
C14 H14 . . .950 ?
C15 C151 . . 1.534(13) ?
C15 C16 . . 1.387(13) ?
C151 C152 . . 1.59(2) ?
C151 C153 . . 1.52(2) ?
C151 C154 . . 1.480(18) ?
C151 C152' . . 1.36(3) ?
C151 C153' . . 1.68(4) ?
C151 C154' . . 1.48(4) ?
C152 C152' . . 1.62(4) ?
C152 C154' . . 1.47(4) ?
C152 H152a . . .950 ?
C152 H152b . . .951 ?
C152 H152c . . .95 ?
C153 H153a . . .950 ?
C153 H153b . . .950 ?
C153 H153c . . .949 ?
C154 H154a . . .950 ?
C154 H154b . . .95 ?
C154 H154c . . .949 ?
C152' H152'a . . .95 ?
C152' H152'b . . .95 ?
C152' H152'c . . .95 ?
C153' H153'a . . .95 ?
C153' H153'b . . .95 ?
C153' H153'c . . .95 ?
C154' H154'a . . .95 ?
C154' H154'b . . .95 ?
C154' H154'c . . .95 ?
C16 H16 . . .950 ?
C20 C21 . . 1.507(12) ?
C20 H20a . . .950 ?
C20 H20b . . .950 ?
C21 C22 . . 1.407(12) ?
C21 C26 . . 1.395(12) ?
C22 O22 . . 1.348(10) ?
C22 C23 . . 1.412(12) ?
C23 C231 . . 1.549(12) ?
C23 C24 . . 1.384(13) ?
C231 C232 . . 1.532(14) ?
C231 C233 . . 1.529(16) ?
C231 C234 . . 1.528(16) ?
C232 H232a . . .950 ?
C232 H232b . . .951 ?
C232 H232c . . .950 ?
C233 H233a . . .950 ?
C233 H233b . . .950 ?
C233 H233c . . .950 ?
C234 H234a . . .950 ?
C234 H234b . . .950 ?
C234 H234c . . .950 ?
C24 C25 . . 1.414(12) ?
C24 H24 . . .950 ?
C25 C251 . . 1.525(13) ?
C25 C26 . . 1.376(13) ?
C251 C252 . . 1.514(14) ?
C251 C253 . . 1.54(2) ?
C251 C255 . . 1.512(18) ?
C252 H252a . . .950 ?
C252 H252b . . .951 ?
C252 H252c . . .949 ?
C253 H253a . . .950 ?
C253 H253b . . .949 ?
C253 H253c . . .950 ?
C255 H255a . . .950 ?
C255 H255b . . .950 ?
C255 H255c . . .950 ?
C26 H26 . . .950 ?
C1 C2 . . 1.513(14) ?
C1 C2' . . 1.44(3) ?
C1 H1a . . .950 ?
C1 H1b . . .950 ?
C1 H1'a . . .950 ?
C1 H1'b . . .950 ?
C2 N3 . . 1.510(14) ?
C2 H2a . . .951 ?
C2 H2b . . .949 ?
N3 C31 . . 1.424(16) ?
N3 C32 . . 1.520(15) ?
N3 C2' . . 1.59(3) ?
N3 C31' . . 1.59(4) ?
N3 C32' . . 1.36(4) ?
C31 H31a . . .950 ?
C31 H31b . . .949 ?
C31 H31c . . .951 ?
C32 H32a . . .950 ?
C32 H32b . . .950 ?
C32 H32c . . .950 ?
C2' H2'a . . .95 ?
C2' H2'b . . .95 ?
C31' H31'a . . .95 ?
C31' H31'b . . .95 ?
C31' H31'c . . .95 ?
C32' H32'a . . .95 ?
C32' H32'b . . .95 ?
C32' H32'c . . .95 ?
O101 S101 . . 1.445(8) ?
O102 S101 . . 1.444(8) ?
O103 S101 . . 1.431(8) ?
C101 S101 . . 1.810(13) ?
C101 F101 . . 1.32(2) ?
C101 F102 . . 1.299(16) ?
C101 F103 . . 1.34(2) ?
O201 C202 . . 1.453(14) ?
O201 C205 . . 1.436(16) ?
C202 C203 . . 1.65(3) ?
C202 C203' . . 1.30(3) ?
C202 H202a . . .950 ?
C202 H202b . . .950 ?
C202 H202'a . . .950 ?
C202 H202'b . . .951 ?
C203 C204 . . 1.27(4) ?
C203 H203a . . .95 ?
C203 H203b . . .95 ?
C203' C204' . . 1.66(6) ?
C203' H203'a . . .95 ?
C203' H203'b . . .95 ?
C204 C205 . . 1.49(4) ?
C204 H204a . . .96 ?
C204 H204b . . .95 ?
C204' C205 . . 1.42(5) ?
C204' H204'a . . .95 ?
C204' H204'b . . .94 ?
C205 H205a . . .950 ?
C205 H205b . . .951 ?
C205 H205'a . . .950 ?
C205 H205'b . . .950 ?
C01 O02 . . 1.41(11) ?
C01 H01a . . .94 ?
C01 H01b . . .93 ?
C01 H01c . . .98 ?
O02 C03 . . 1.38(10) ?
C03 C04 . . 1.52(12) ?
C03 H03a . . .99 ?
C03 H03b . . .92 ?
C04 O05 . . 1.39(10) ?
C04 H04a . . .95 ?
C04 H04b . . .92 ?
O05 C06 . . 1.36(9) ?
C06 H06a . . .96 ?
C06 H06b . . .95 ?
C06 H06c . . .95 ?
C01' O02' . . 1.37(9) ?
C01' H01'a . . .94 ?
C01' H01'b . . .95 ?
C01' H01'c . . .95 ?
O02' C03' . . 1.47(7) ?
C03' C04' . . 1.55(6) ?
C03' H03'a . . .95 ?
C03' H03'b . . .95 ?
C04' O05' . . 1.43(6) ?
C04' H04'a . . .95 ?
C04' H04'b . . .95 ?
O05' C06' . . 1.47(8) ?
C06' H06'a . . .95 ?
C06' H06'b . . .95 ?
C06' H06'c . . .95 ?
